data_1564878
loop_
_publ_author_name
'Murphy, Jaime M.'
'Gaertner, Andrea A.E.'
'Owen, Amanda M.'
'Struder, Samantha'
'McMillen, Colin D.'
'Wetzler, Modi'
'Brumaghim, Julia L.'

_publ_section_title
;
 Coordination complexes of methimazole with copper: Controlling redox
 reactions and sulfur extrusion
;
_journal_name_full 'Inorganica Chimica Acta'
_journal_page_first 119568
_journal_paper_doi 10.1016/j.ica.2020.119568
_journal_volume 507
_journal_year 2020
_chemical_formula_sum 'C16 H24 Cu N10 O8 S2'
_chemical_formula_weight 612.11
_space_group_crystal_system monoclinic
_space_group_IT_number 14
_space_group_name_Hall '-P 2yn'
_space_group_name_H-M_alt 'P 1 21/n 1'
_atom_sites_solution_hydrogens mixed
_atom_sites_solution_primary direct
_atom_sites_solution_secondary difmap
_audit_creation_method SHELXL-2014/7
_cell_angle_alpha 90
_cell_angle_beta 100.436(4)
_cell_angle_gamma 90
_cell_formula_units_Z 2
_cell_length_a 8.6291(9)
_cell_length_b 13.5838(16)
_cell_length_c 10.3684(11)
_cell_measurement_reflns_used 9629
_cell_measurement_temperature 100(2)
_cell_measurement_theta_max 29.17
_cell_measurement_theta_min 2.50
_cell_volume 1195.2(2)
_computing_cell_refinement 'Bruker SAINT'
_computing_data_collection 'Bruker APEX3'
_computing_data_reduction 'Bruker SAINT'
_computing_molecular_graphics 'Bruker SHELXTL'
_computing_publication_material 'Bruker SHELXTL'
_computing_structure_refinement 'SHELXL-2014 (Sheldrick 2014)'
_computing_structure_solution 'SHELXT-2014 (Sheldrick 2014)'
_diffrn_ambient_temperature 100(2)
_diffrn_measured_fraction_theta_full 1.000
_diffrn_measured_fraction_theta_max 1.000
_diffrn_measurement_device_type 'Bruker D8 Venture Photon 100'
_diffrn_measurement_method '\f and \w scans'
_diffrn_radiation_type MoK\a
_diffrn_radiation_wavelength 0.71073
_diffrn_reflns_av_R_equivalents 0.0390
_diffrn_reflns_av_unetI/netI 0.0196
_diffrn_reflns_Laue_measured_fraction_full 1.000
_diffrn_reflns_Laue_measured_fraction_max 1.000
_diffrn_reflns_limit_h_max 11
_diffrn_reflns_limit_h_min -11
_diffrn_reflns_limit_k_max 17
_diffrn_reflns_limit_k_min -17
_diffrn_reflns_limit_l_max 13
_diffrn_reflns_limit_l_min -13
_diffrn_reflns_number 26649
_diffrn_reflns_point_group_measured_fraction_full 1.000
_diffrn_reflns_point_group_measured_fraction_max 1.000
_diffrn_reflns_theta_full 25.242
_diffrn_reflns_theta_max 27.499
_diffrn_reflns_theta_min 2.830
_diffrn_source 'Incoatec I\mS'
_exptl_absorpt_coefficient_mu 1.154
_exptl_absorpt_correction_T_max 1.0000
_exptl_absorpt_correction_T_min 0.9171
_exptl_absorpt_correction_type multi-scan
_exptl_absorpt_process_details 'SADABS, Bruker'
_exptl_crystal_colour blue
_exptl_crystal_density_diffrn 1.701
_exptl_crystal_density_meas .
_exptl_crystal_density_method .
_exptl_crystal_description block
_exptl_crystal_F_000 630
_exptl_crystal_size_max 0.122
_exptl_crystal_size_mid 0.064
_exptl_crystal_size_min 0.056
_exptl_transmission_factor_max .
_exptl_transmission_factor_min .
_refine_diff_density_max 0.335
_refine_diff_density_min -0.393
_refine_diff_density_rms 0.060
_refine_ls_extinction_coef .
_refine_ls_extinction_method none
_refine_ls_goodness_of_fit_ref 1.074
_refine_ls_hydrogen_treatment mixed
_refine_ls_matrix_type full
_refine_ls_number_parameters 179
_refine_ls_number_reflns 2734
_refine_ls_number_restraints 3
_refine_ls_restrained_S_all 1.076
_refine_ls_R_factor_all 0.0293
_refine_ls_R_factor_gt 0.0253
_refine_ls_shift/su_max 0.001
_refine_ls_shift/su_mean 0.000
_refine_ls_structure_factor_coef Fsqd
_refine_ls_weighting_details 'w=1/[\s^2^(Fo^2^)+(0.0257P)^2^+0.8480P] where P=(Fo^2^+2Fc^2^)/3'
_refine_ls_weighting_scheme calc
_refine_ls_wR_factor_gt 0.0592
_refine_ls_wR_factor_ref 0.0609
_reflns_Friedel_coverage 0.000
_reflns_Friedel_fraction_full .
_reflns_Friedel_fraction_max .
_reflns_number_gt 2490
_reflns_number_total 2734
_reflns_threshold_expression 'I > 2\s(I)'
_cod_data_source_file 2.cif
_cod_data_source_block 2
_cod_original_sg_symbol_H-M 'P 21/n'
_cod_database_code 1564878
_shelx_shelxl_version_number 2014/7
_shelx_space_group_comment
;
The symmetry employed for this shelxl refinement is uniquely defined
by the following loop, which should always be used as a source of
symmetry information in preference to the above space-group names.
They are only intended as comments.
;
_shelx_estimated_absorpt_t_min 0.872
_shelx_estimated_absorpt_t_max 0.938

loop_
_space_group_symop_operation_xyz
'x, y, z'
'-x+1/2, y+1/2, -z+1/2'
'-x, -y, -z'
'x-1/2, -y-1/2, z-1/2'

loop_
_atom_site_label
_atom_site_type_symbol
_atom_site_fract_x
_atom_site_fract_y
_atom_site_fract_z
_atom_site_U_iso_or_equiv
_atom_site_adp_type
_atom_site_occupancy
_atom_site_site_symmetry_order
_atom_site_calc_flag
_atom_site_refinement_flags_posn
_atom_site_refinement_flags_adp
_atom_site_refinement_flags_occupancy
_atom_site_disorder_assembly
_atom_site_disorder_group
Cu1 Cu 0.5000 0.5000 0.5000 0.01088(8) Uani 1 2 d S . P . .
S1 S 0.74697(5) 0.65912(3) 0.35221(4) 0.01452(9) Uani 1 1 d . . . . .
O1W O 0.39800(13) 0.66733(9) 0.45511(11) 0.0185(2) Uani 1 1 d D . . . .
H1A H 0.461(2) 0.7152(15) 0.478(2) 0.040(7) Uiso 1 1 d D . . . .
H1B H 0.354(3) 0.6756(18) 0.3740(17) 0.045(7) Uiso 1 1 d D . . . .
O2 O 0.61456(14) 0.83176(9) 0.51776(11) 0.0212(3) Uani 1 1 d . . . . .
O3 O 0.83444(14) 0.85189(10) 0.65416(12) 0.0251(3) Uani 1 1 d . . . . .
O4 O 0.63145(17) 0.79263(10) 0.72263(12) 0.0312(3) Uani 1 1 d . . . . .
N1 N 0.57338(14) 0.48839(9) 0.32664(12) 0.0121(3) Uani 1 1 d . . . . .
N2 N 0.69452(15) 0.51967(9) 0.16042(12) 0.0127(3) Uani 1 1 d . . . . .
N3 N 0.71146(14) 0.55876(9) 0.57622(12) 0.0123(3) Uani 1 1 d . . . . .
N4 N 0.94066(15) 0.63419(10) 0.58805(12) 0.0146(3) Uani 1 1 d . . . . .
N5 N 0.69355(16) 0.82482(10) 0.63165(13) 0.0158(3) Uani 1 1 d . . . . .
C1 C 0.66692(17) 0.55046(11) 0.27812(14) 0.0118(3) Uani 1 1 d . . . . .
C2 C 0.61476(18) 0.43195(12) 0.13275(15) 0.0154(3) Uani 1 1 d . . . . .
H2 H 0.6109 0.3927 0.0564 0.018 Uiso 1 1 calc R U . . .
C3 C 0.54284(17) 0.41267(11) 0.23633(14) 0.0142(3) Uani 1 1 d . . . . .
H3 H 0.4812 0.3560 0.2453 0.017 Uiso 1 1 calc R U . . .
C4 C 0.79370(19) 0.56756(12) 0.07795(15) 0.0164(3) Uani 1 1 d . . . . .
H4A H 0.7274 0.6069 0.0102 0.025 Uiso 1 1 calc R U . . .
H4B H 0.8496 0.5173 0.0363 0.025 Uiso 1 1 calc R U . . .
H4C H 0.8704 0.6105 0.1323 0.025 Uiso 1 1 calc R U . . .
C5 C 0.80065(17) 0.61339(11) 0.51206(14) 0.0123(3) Uani 1 1 d . . . . .
C6 C 0.80039(18) 0.54401(12) 0.69949(15) 0.0150(3) Uani 1 1 d . . . . .
H6 H 0.7686 0.5064 0.7674 0.018 Uiso 1 1 calc R U . . .
C7 C 0.94040(18) 0.59156(12) 0.70861(15) 0.0171(3) Uani 1 1 d . . . . .
H7 H 1.0221 0.5948 0.7834 0.021 Uiso 1 1 calc R U . . .
C8 C 1.06994(19) 0.69121(14) 0.55141(17) 0.0220(4) Uani 1 1 d . . . . .
H8A H 1.0675 0.6848 0.4569 0.033 Uiso 1 1 calc R U . . .
H8B H 1.1707 0.6664 0.5994 0.033 Uiso 1 1 calc R U . . .
H8C H 1.0582 0.7607 0.5733 0.033 Uiso 1 1 calc R U . . .

loop_
_atom_site_aniso_label
_atom_site_aniso_U_11
_atom_site_aniso_U_22
_atom_site_aniso_U_33
_atom_site_aniso_U_23
_atom_site_aniso_U_13
_atom_site_aniso_U_12
Cu1 0.00877(13) 0.01560(14) 0.00874(12) -0.00080(9) 0.00289(9) -0.00374(10)
S1 0.01801(19) 0.01444(19) 0.01167(17) 0.00004(13) 0.00415(14) -0.00491(14)
O1W 0.0148(6) 0.0216(6) 0.0182(6) 0.0025(5) 0.0006(5) -0.0031(5)
O2 0.0213(6) 0.0253(6) 0.0157(5) -0.0012(5) -0.0005(5) -0.0037(5)
O3 0.0160(6) 0.0324(7) 0.0256(6) -0.0047(5) 0.0003(5) -0.0012(5)
O4 0.0491(8) 0.0276(7) 0.0212(6) 0.0022(5) 0.0176(6) -0.0113(6)
N1 0.0097(6) 0.0148(6) 0.0123(6) -0.0003(5) 0.0029(5) -0.0014(5)
N2 0.0114(6) 0.0161(6) 0.0112(6) 0.0000(5) 0.0039(5) -0.0009(5)
N3 0.0111(6) 0.0143(6) 0.0116(6) -0.0004(5) 0.0025(5) -0.0017(5)
N4 0.0100(6) 0.0174(6) 0.0164(6) -0.0009(5) 0.0022(5) -0.0020(5)
N5 0.0222(7) 0.0107(6) 0.0155(6) -0.0023(5) 0.0058(5) 0.0004(5)
C1 0.0103(7) 0.0146(7) 0.0105(6) 0.0001(5) 0.0020(5) -0.0003(6)
C2 0.0145(7) 0.0167(8) 0.0151(7) -0.0027(6) 0.0032(6) -0.0011(6)
C3 0.0124(7) 0.0150(8) 0.0152(7) -0.0023(6) 0.0024(6) -0.0020(6)
C4 0.0162(7) 0.0211(8) 0.0139(7) 0.0016(6) 0.0080(6) -0.0010(6)
C5 0.0110(7) 0.0136(7) 0.0125(7) -0.0015(5) 0.0028(5) -0.0010(6)
C6 0.0151(7) 0.0171(8) 0.0124(7) 0.0012(6) 0.0016(6) 0.0007(6)
C7 0.0138(7) 0.0205(8) 0.0158(7) 0.0015(6) -0.0008(6) 0.0012(6)
C8 0.0122(7) 0.0291(9) 0.0249(9) -0.0001(7) 0.0042(6) -0.0088(7)

loop_
_atom_type_symbol
_atom_type_description
_atom_type_scat_dispersion_real
_atom_type_scat_dispersion_imag
_atom_type_scat_source
C C 0.0033 0.0016 'International Tables Vol C Tables 4.2.6.8 and 6.1.1.4'
H H 0.0000 0.0000 'International Tables Vol C Tables 4.2.6.8 and 6.1.1.4'
N N 0.0061 0.0033 'International Tables Vol C Tables 4.2.6.8 and 6.1.1.4'
O O 0.0106 0.0060 'International Tables Vol C Tables 4.2.6.8 and 6.1.1.4'
S S 0.1246 0.1234 'International Tables Vol C Tables 4.2.6.8 and 6.1.1.4'
Cu Cu 0.3201 1.2651 'International Tables Vol C Tables 4.2.6.8 and 6.1.1.4'

loop_
_geom_angle_atom_site_label_1
_geom_angle_atom_site_label_2
_geom_angle_atom_site_label_3
_geom_angle
_geom_angle_site_symmetry_1
_geom_angle_site_symmetry_3
N3 Cu1 N3 180.0 3_666 .
N3 Cu1 N1 91.58(5) 3_666 .
N3 Cu1 N1 88.42(5) . .
N3 Cu1 N1 88.42(5) 3_666 3_666
N3 Cu1 N1 91.58(5) . 3_666
N1 Cu1 N1 180.00(6) . 3_666
N3 Cu1 O1W 88.61(5) 3_666 3_666
N3 Cu1 O1W 91.39(5) . 3_666
N1 Cu1 O1W 86.38(4) . 3_666
N1 Cu1 O1W 93.62(4) 3_666 3_666
N3 Cu1 O1W 91.39(5) 3_666 .
N3 Cu1 O1W 88.61(5) . .
N1 Cu1 O1W 93.62(4) . .
N1 Cu1 O1W 86.38(4) 3_666 .
O1W Cu1 O1W 180.0 3_666 .
C1 S1 C5 97.59(7) . .
Cu1 O1W H1A 117.8(16) . .
Cu1 O1W H1B 112.6(16) . .
H1A O1W H1B 108(2) . .
C1 N1 C3 105.66(12) . .
C1 N1 Cu1 126.76(10) . .
C3 N1 Cu1 127.52(10) . .
C1 N2 C2 106.98(12) . .
C1 N2 C4 127.30(13) . .
C2 N2 C4 125.69(13) . .
C5 N3 C6 105.59(12) . .
C5 N3 Cu1 126.08(10) . .
C6 N3 Cu1 128.08(10) . .
C5 N4 C7 107.08(12) . .
C5 N4 C8 127.16(13) . .
C7 N4 C8 125.76(13) . .
O4 N5 O3 119.92(14) . .
O4 N5 O2 120.26(14) . .
O3 N5 O2 119.81(13) . .
N1 C1 N2 111.37(13) . .
N1 C1 S1 126.08(11) . .
N2 C1 S1 122.55(11) . .
C3 C2 N2 106.50(13) . .
C3 C2 H2 126.8 . .
N2 C2 H2 126.8 . .
C2 C3 N1 109.46(14) . .
C2 C3 H3 125.3 . .
N1 C3 H3 125.3 . .
N2 C4 H4A 109.5 . .
N2 C4 H4B 109.5 . .
H4A C4 H4B 109.5 . .
N2 C4 H4C 109.5 . .
H4A C4 H4C 109.5 . .
H4B C4 H4C 109.5 . .
N3 C5 N4 111.30(13) . .
N3 C5 S1 126.36(11) . .
N4 C5 S1 122.29(11) . .
C7 C6 N3 109.48(14) . .
C7 C6 H6 125.3 . .
N3 C6 H6 125.3 . .
C6 C7 N4 106.52(13) . .
C6 C7 H7 126.7 . .
N4 C7 H7 126.7 . .
N4 C8 H8A 109.5 . .
N4 C8 H8B 109.5 . .
H8A C8 H8B 109.5 . .
N4 C8 H8C 109.5 . .
H8A C8 H8C 109.5 . .
H8B C8 H8C 109.5 . .

loop_
_geom_bond_atom_site_label_1
_geom_bond_atom_site_label_2
_geom_bond_distance
_geom_bond_site_symmetry_2
Cu1 N3 2.0171(12) 3_666
Cu1 N3 2.0171(12) .
Cu1 N1 2.0172(12) .
Cu1 N1 2.0172(12) 3_666
Cu1 O1W 2.4514(12) 3_666
Cu1 O1W 2.4514(12) .
S1 C1 1.7474(15) .
S1 C5 1.7520(15) .
O1W H1A 0.853(16) .
O1W H1B 0.865(16) .
O2 N5 1.2554(17) .
O3 N5 1.2510(18) .
O4 N5 1.2455(18) .
N1 C1 1.3277(19) .
N1 C3 1.3837(19) .
N2 C1 1.3514(19) .
N2 C2 1.380(2) .
N2 C4 1.4669(19) .
N3 C5 1.3308(19) .
N3 C6 1.3811(19) .
N4 C5 1.3473(19) .
N4 C7 1.378(2) .
N4 C8 1.464(2) .
C2 C3 1.360(2) .
C2 H2 0.9500 .
C3 H3 0.9500 .
C4 H4A 0.9800 .
C4 H4B 0.9800 .
C4 H4C 0.9800 .
C6 C7 1.358(2) .
C6 H6 0.9500 .
C7 H7 0.9500 .
C8 H8A 0.9800 .
C8 H8B 0.9800 .
C8 H8C 0.9800 .

loop_
_geom_hbond_atom_site_label_D
_geom_hbond_atom_site_label_H
_geom_hbond_atom_site_label_A
_geom_hbond_distance_DH
_geom_hbond_distance_HA
_geom_hbond_distance_DA
_geom_hbond_angle_DHA
_geom_hbond_site_symmetry_A
O1W H1A O2 0.853(16) 2.058(16) 2.9092(17) 176(2) .
O1W H1B O3 0.865(16) 2.286(18) 3.0799(17) 153(2) 4_575
O1W H1B O4 0.865(16) 2.291(18) 3.0640(18) 149(2) 4_575
C2 H2 O3 0.95 2.38 3.271(2) 155.8 2_645
C3 H3 O4 0.95 2.29 3.233(2) 171.2 3_666
